data_9011234
loop_
_publ_author_name
'Bedlivy, D.'
'Mereiter, K.'

_publ_section_title
;
 Structure of alpha-BiAsO4 (rooseveltite)
 Note: AnisoU's from ICSD
;
_journal_name_full 'Acta Crystallographica, Section B'
_journal_page_first 1559
_journal_page_last 1561
_journal_paper_doi 10.1107/S0567740882006372
_journal_volume 38
_journal_year 1982
_chemical_compound_source Synthetic
_chemical_formula_sum 'As Bi O4'
_chemical_name_mineral Rooseveltite
_space_group_IT_number 14
_symmetry_space_group_name_Hall '-P 2yn'
_symmetry_space_group_name_H-M 'P 1 21/n 1'
_cell_angle_alpha 90
_cell_angle_beta 104.84
_cell_angle_gamma 90
_cell_length_a 6.879
_cell_length_b 7.159
_cell_length_c 6.732
_cell_formula_units_Z 4
_cell_volume 320.471
_database_code_amcsd 0009764
_exptl_crystal_density_diffrn 7.211
_cod_original_formula_sum 'Bi As O4'
_cod_database_code 9011234

loop_
_space_group_symop_operation_xyz
x,y,z
1/2+x,1/2-y,1/2+z
1/2-x,1/2+y,1/2-z
-x,-y,-z

loop_
_atom_site_aniso_label
_atom_site_aniso_U_11
_atom_site_aniso_U_22
_atom_site_aniso_U_33
_atom_site_aniso_U_12
_atom_site_aniso_U_13
_atom_site_aniso_U_23
Bi 0.01330 0.01160 0.01080 0.00180 0.00430 -0.00090
As 0.00680 0.00730 0.00560 -0.00040 0.00140 0.00010

loop_
_atom_site_label
_atom_site_fract_x
_atom_site_fract_y
_atom_site_fract_z
_atom_site_U_iso_or_equiv
Bi 0.28164 0.13373 0.08411 0.01191
As 0.29886 0.16251 0.61232 0.00659
O1 0.26180 0.00110 0.42790 0.01140
O2 0.38700 0.35360 0.51910 0.01393
O3 0.47310 0.10250 0.83180 0.01140
O4 0.10900 0.20740 0.71990 0.01393

loop_
_cod_related_entry_id
_cod_related_entry_database
_cod_related_entry_code
1 AMCSD 0009764
